data_7216596
loop_
_publ_author_name
'Rodr&#xFFFD;guez-Mart&#xFFFD;n, Yolanda'
'Sanchiz, Joaqu&#xFFFD;n'
'Ruiz-P&#xFFFD;rez, Catalina'
'Lloret, Francesc'
'Julve, Miguel'

_publ_section_title
;
 Alternating cationic?anionic layers in the [Mii(H2O)6][Cuii(mal)2(H2O)]
 complexes linked through hydrogen bonds (M = Mn, Co, Ni, Cu and Zn; H2mal
 = malonic acid)
;
_journal_issue 107
_journal_name_full CrystEngComm
_journal_page_first 631
_journal_paper_doi 10.1039/b206728e
_journal_volume 4
_journal_year 2002
_chemical_formula_sum 'C3 H10 Co0.5 Cu0.5 O8'
_chemical_formula_weight 235.35
_chemical_name_systematic
;
?
;
_space_group_IT_number 2
_symmetry_space_group_name_Hall '-P 1'
_symmetry_space_group_name_H-M 'P -1'
_atom_sites_solution_hydrogens geom
_atom_sites_solution_primary direct
_atom_sites_solution_secondary difmap
_audit_creation_method SHELXL-97
_cell_angle_alpha 107.1400(10)
_cell_angle_beta 98.990(2)
_cell_angle_gamma 96.1700(10)
_cell_formula_units_Z 2
_cell_length_a 5.2660(10)
_cell_length_b 7.4950(10)
_cell_length_c 10.332(2)
_cell_measurement_temperature 293(2)
_cell_volume 379.77(11)
_computing_structure_refinement 'SHELXL-97 (Sheldrick, 1997)'
_diffrn_ambient_temperature 293(2)
_diffrn_measured_fraction_theta_full 1.000
_diffrn_measured_fraction_theta_max 1.000
_diffrn_radiation_monochromator graphite
_diffrn_radiation_source 'fine-focus sealed tube'
_diffrn_radiation_type MoK\a
_diffrn_radiation_wavelength 0.71073
_diffrn_reflns_av_R_equivalents 0.0118
_diffrn_reflns_av_sigmaI/netI 0.0117
_diffrn_reflns_limit_h_max 0
_diffrn_reflns_limit_h_min -7
_diffrn_reflns_limit_k_max 10
_diffrn_reflns_limit_k_min -10
_diffrn_reflns_limit_l_max 14
_diffrn_reflns_limit_l_min -14
_diffrn_reflns_number 2448
_diffrn_reflns_theta_full 29.96
_diffrn_reflns_theta_max 29.96
_diffrn_reflns_theta_min 2.88
_exptl_absorpt_coefficient_mu 2.578
_exptl_crystal_colour purple
_exptl_crystal_density_diffrn 2.058
_exptl_crystal_density_method 'not measured'
_exptl_crystal_F_000 240
_exptl_crystal_size_max 0.53
_exptl_crystal_size_mid 0.27
_exptl_crystal_size_min 0.17
_refine_diff_density_max 0.988
_refine_diff_density_min -0.777
_refine_diff_density_rms 0.117
_refine_ls_extinction_coef 0.011(5)
_refine_ls_extinction_expression Fc^*^=kFc[1+0.001xFc^2^\l^3^/sin(2\q)]^-1/4^
_refine_ls_extinction_method SHELXL
_refine_ls_goodness_of_fit_ref 0.732
_refine_ls_hydrogen_treatment mixed
_refine_ls_matrix_type full
_refine_ls_number_parameters 153
_refine_ls_number_reflns 2224
_refine_ls_number_restraints 0
_refine_ls_restrained_S_all 0.732
_refine_ls_R_factor_all 0.0314
_refine_ls_R_factor_gt 0.0288
_refine_ls_shift/su_max 0.173
_refine_ls_shift/su_mean 0.019
_refine_ls_structure_factor_coef Fsqd
_refine_ls_weighting_details 'calc w=1/[\s^2^(Fo^2^)+(0.0940P)^2^+0.4417P] where P=(Fo^2^+2Fc^2^)/3'
_refine_ls_weighting_scheme calc
_refine_ls_wR_factor_gt 0.0855
_refine_ls_wR_factor_ref 0.0900
_reflns_number_gt 2058
_reflns_number_total 2224
_reflns_threshold_expression >2sigma(I)
_cod_data_source_file b206728e.txt
_cod_data_source_block Compound_2
_cod_original_formula_sum 'C3 H10 Co0.50 Cu0.50 O8'
_cod_database_code 7216596

loop_
_symmetry_equiv_pos_as_xyz
'x, y, z'
'-x, -y, -z'

loop_
_atom_site_label
_atom_site_type_symbol
_atom_site_fract_x
_atom_site_fract_y
_atom_site_fract_z
_atom_site_U_iso_or_equiv
_atom_site_adp_type
_atom_site_occupancy
_atom_site_symmetry_multiplicity
_atom_site_calc_flag
_atom_site_refinement_flags
Cu Cu 0.0000 0.0000 0.5000 0.01580(11) Uani 1 2 d S
Co Co 0.0000 0.0000 0.0000 0.01586(11) Uani 1 2 d S
C1 C 0.1202(3) -0.3707(2) 0.36873(16) 0.0171(3) Uani 1 1 d .
C2 C -0.1568(3) -0.4230(2) 0.2881(2) 0.0266(4) Uani 1 1 d .
C3 C -0.2877(3) -0.2747(2) 0.24460(16) 0.0170(3) Uani 1 1 d .
O1 O 0.1944(2) -0.20986(17) 0.46020(14) 0.0231(3) Uani 1 1 d .
O2 O 0.2643(3) -0.49292(18) 0.34636(15) 0.0256(3) Uani 1 1 d .
O3 O -0.2403(2) -0.10267(16) 0.32244(12) 0.0183(2) Uani 1 1 d .
O4 O -0.4478(3) -0.32865(18) 0.13287(13) 0.0244(3) Uani 1 1 d .
O1W O 0.2344(3) -0.10508(18) -0.14362(14) 0.0228(3) Uani 1 1 d .
O2W O -0.1809(3) 0.1082(2) -0.14304(14) 0.0238(3) Uani 1 1 d .
O3W O 0.2781(3) 0.25461(18) 0.09121(14) 0.0232(3) Uani 1 1 d .
O4W O 0.3006(3) 0.16082(19) 0.39467(14) 0.0237(3) Uani 1 1 d .
H31W H 0.340(7) 0.318(5) 0.043(4) 0.049(9) Uiso 1 1 d .
H32W H 0.264(6) 0.331(5) 0.155(4) 0.038(8) Uiso 1 1 d .
H11W H 0.249(6) -0.050(5) -0.200(4) 0.041(8) Uiso 1 1 d .
H12W H 0.366(6) -0.140(4) -0.129(3) 0.039(8) Uiso 1 1 d .
H22W H -0.222(6) 0.031(5) -0.222(4) 0.040(8) Uiso 1 1 d .
H21W H -0.298(6) 0.175(5) -0.135(3) 0.038(7) Uiso 1 1 d .
H21C H -0.144(6) -0.530(5) 0.209(4) 0.042(8) Uiso 1 1 d .
H22C H -0.267(6) -0.469(5) 0.351(4) 0.044(8) Uiso 1 1 d .
H41W H 0.445(7) 0.170(5) 0.431(4) 0.043(8) Uiso 1 1 d .
H42W H 0.282(7) 0.268(5) 0.383(4) 0.049(9) Uiso 1 1 d .

loop_
_atom_site_aniso_label
_atom_site_aniso_U_11
_atom_site_aniso_U_22
_atom_site_aniso_U_33
_atom_site_aniso_U_23
_atom_site_aniso_U_13
_atom_site_aniso_U_12
Cu 0.01722(16) 0.01331(15) 0.01352(16) 0.00021(10) -0.00112(10) 0.00576(10)
Co 0.01446(16) 0.01628(17) 0.01534(17) 0.00368(12) 0.00078(11) 0.00311(11)
C1 0.0171(6) 0.0151(6) 0.0182(7) 0.0046(5) 0.0015(5) 0.0036(5)
C2 0.0200(7) 0.0131(6) 0.0393(10) 0.0032(6) -0.0066(7) 0.0033(5)
C3 0.0156(6) 0.0161(6) 0.0175(7) 0.0030(5) 0.0019(5) 0.0036(5)
O1 0.0206(5) 0.0175(5) 0.0243(6) -0.0013(4) -0.0036(4) 0.0076(4)
O2 0.0228(6) 0.0184(5) 0.0311(7) 0.0017(5) 0.0004(5) 0.0091(4)
O3 0.0217(5) 0.0150(5) 0.0150(5) 0.0018(4) -0.0015(4) 0.0051(4)
O4 0.0249(6) 0.0233(6) 0.0180(6) 0.0005(4) -0.0038(5) 0.0033(5)
O1W 0.0230(6) 0.0232(6) 0.0262(6) 0.0104(5) 0.0084(5) 0.0082(5)
O2W 0.0242(6) 0.0274(6) 0.0187(6) 0.0056(5) -0.0002(5) 0.0107(5)
O3W 0.0270(6) 0.0189(5) 0.0206(6) 0.0034(5) 0.0042(5) -0.0006(5)
O4W 0.0216(6) 0.0216(6) 0.0252(6) 0.0068(5) -0.0018(5) 0.0026(4)

loop_
_atom_type_symbol
_atom_type_description
_atom_type_scat_dispersion_real
_atom_type_scat_dispersion_imag
_atom_type_scat_source
C C 0.0033 0.0016 'International Tables Vol C Tables 4.2.6.8 and 6.1.1.4'
H H 0.0000 0.0000 'International Tables Vol C Tables 4.2.6.8 and 6.1.1.4'
O O 0.0106 0.0060 'International Tables Vol C Tables 4.2.6.8 and 6.1.1.4'
Co Co 0.3494 0.9721 'International Tables Vol C Tables 4.2.6.8 and 6.1.1.4'
Cu Cu 0.3201 1.2651 'International Tables Vol C Tables 4.2.6.8 and 6.1.1.4'

loop_
_geom_angle_atom_site_label_1
_geom_angle_atom_site_label_2
_geom_angle_atom_site_label_3
_geom_angle
_geom_angle_site_symmetry_1
_geom_angle_site_symmetry_3
O3 Cu O3 180.0 2_556 .
O3 Cu O1 87.10(5) 2_556 .
O3 Cu O1 92.90(5) . .
O3 Cu O1 92.90(5) 2_556 2_556
O3 Cu O1 87.10(5) . 2_556
O1 Cu O1 180.000(1) . 2_556
O2W Co O2W 180.00(6) . 2
O2W Co O1W 86.47(6) . .
O2W Co O1W 93.53(6) 2 .
O2W Co O1W 93.53(6) . 2
O2W Co O1W 86.47(6) 2 2
O1W Co O1W 180.00(8) . 2
O2W Co O3W 88.85(5) . 2
O2W Co O3W 91.15(5) 2 2
O1W Co O3W 89.85(5) . 2
O1W Co O3W 90.15(5) 2 2
O2W Co O3W 91.15(5) . .
O2W Co O3W 88.85(5) 2 .
O1W Co O3W 90.15(5) . .
O1W Co O3W 89.85(5) 2 .
O3W Co O3W 180.00(11) 2 .
O2 C1 O1 122.42(15) . .
O2 C1 C2 117.68(14) . .
O1 C1 C2 119.82(14) . .
C1 C2 C3 119.42(14) . .
C1 C2 H21C 102(2) . .
C3 C2 H21C 112(2) . .
C1 C2 H22C 105.6(18) . .
C3 C2 H22C 107.1(18) . .
H21C C2 H22C 110(3) . .
O4 C3 O3 122.17(14) . .
O4 C3 C2 117.29(14) . .
O3 C3 C2 120.50(14) . .
C1 O1 Cu 127.18(10) . .
C3 O3 Cu 126.48(10) . .
Co O1W H11W 116(2) . .
Co O1W H12W 127(2) . .
H11W O1W H12W 106(3) . .
Co O2W H22W 113(2) . .
Co O2W H21W 127(2) . .
H22W O2W H21W 106(3) . .
Co O3W H31W 122(2) . .
Co O3W H32W 122(2) . .
H31W O3W H32W 103(3) . .
H41W O4W H42W 107(3) . .

loop_
_geom_bond_atom_site_label_1
_geom_bond_atom_site_label_2
_geom_bond_distance
_geom_bond_site_symmetry_2
Cu O3 1.9474(12) 2_556
Cu O3 1.9474(12) .
Cu O1 1.9463(12) .
Cu O1 1.9463(12) 2_556
Co O2W 2.0451(13) .
Co O2W 2.0451(13) 2
Co O1W 2.1069(13) .
Co O1W 2.1069(13) 2
Co O3W 2.1406(13) 2
Co O3W 2.1406(13) .
C1 O2 1.2442(19) .
C1 O1 1.2693(19) .
C1 C2 1.510(2) .
C2 C3 1.508(2) .
C2 H21C 0.98(3) .
C2 H22C 1.04(3) .
C3 O4 1.247(2) .
C3 O3 1.2760(18) .
O1W H11W 0.82(4) .
O1W H12W 0.78(3) .
O2W H22W 0.83(4) .
O2W H21W 0.83(3) .
O3W H31W 0.86(4) .
O3W H32W 0.76(4) .
O4W H41W 0.78(4) .
O4W H42W 0.86(4) .
